data_7715338
loop_
_publ_author_name
'Getreuer, Paul'
'Marretta, Laura'
'Toyoglu, Emine'
'D&#xf6;m&#xf6;t&#xf6;r, Orsolya'
'Hejl, Michaela'
'Prado-Roller, Alexander'
'Cseh, Klaudia'
'Legin, Anton A.'
'Jakupec, Michael A.'
'Barone, Giampaolo'
'Terenzi, Alessio'
'Keppler, Bernhard K.'
'Kandioller, Wolfgang'

_publ_section_title
;
 Investigating the anticancer potential of 4-phenylthiazole derived Ru(II)
 and Os(II) metalacycles.
;
_journal_issue 12
_journal_name_full 'Dalton transactions (Cambridge, England : 2003)'
_journal_page_first 5567
_journal_page_last 5579
_journal_paper_doi 10.1039/d4dt00245h
_journal_volume 53
_journal_year 2024
_chemical_formula_moiety 'C20 H22 Cl N Ru S'
_chemical_formula_sum 'C20 H22 Cl N Ru S'
_chemical_formula_weight 444.96
_space_group_crystal_system monoclinic
_space_group_IT_number 14
_space_group_name_Hall '-P 2ybc'
_space_group_name_H-M_alt 'P 1 21/c 1'
_atom_sites_solution_hydrogens geom
_atom_sites_solution_primary dual
_audit_creation_date 2023-09-21
_audit_creation_method
;
Olex2 1.5
(compiled 2023.08.24 svn.re1ec1418 for OlexSys, GUI svn.r6817)
;
_audit_update_record
;
2023-09-22 deposited with the CCDC.	2024-02-19 downloaded from the CCDC.
;
_cell_angle_alpha 90
_cell_angle_beta 96.4200(10)
_cell_angle_gamma 90
_cell_formula_units_Z 8
_cell_length_a 19.8894(2)
_cell_length_b 12.58130(10)
_cell_length_c 14.9003(2)
_cell_measurement_reflns_used 177754
_cell_measurement_temperature 100
_cell_measurement_theta_max 71.44
_cell_measurement_theta_min 2.98
_cell_volume 3705.19(7)
_computing_cell_refinement 'X-Area Recipe 1.37.0.0 (STOE, 2021)'
_computing_data_collection 'X-Area Pilatus3_SV 1.31.186.0 (STOE, 2022)'
_computing_data_reduction
;
X-Area Integrate 2.5.3.0 (STOE, 2021)
X-Area LANA 2.7.5.0 (STOE, 2022)
;
_computing_molecular_graphics 'Olex2 1.5 (Dolomanov et al., 2009)'
_computing_publication_material 'Olex2 1.5 (Dolomanov et al., 2009)'
_computing_structure_refinement 'SHELXL 2018/3 (Sheldrick, 2015)'
_computing_structure_solution 'SHELXT 2018/2 (Sheldrick, 2018)'
_diffrn_ambient_temperature 100
_diffrn_detector 'EIGER2 500K'
_diffrn_detector_area_resol_mean 13.33
_diffrn_measured_fraction_theta_full 0.968
_diffrn_measured_fraction_theta_max 0.958
_diffrn_measurement_details
;
 14164 frames, detector distance = 40 mm
;
_diffrn_measurement_device 'Eulerian 4-circle diffractometer'
_diffrn_measurement_device_type 'STOE STADIVARI'
_diffrn_measurement_method 'rotation method, \w scans'
_diffrn_radiation_collimation '1.2 mm, 0.6 diameter'
_diffrn_radiation_monochromator 'Graded multilayer mirror'
_diffrn_radiation_probe x-ray
_diffrn_radiation_type 'Cu K\a'
_diffrn_radiation_wavelength 1.54186
_diffrn_reflns_av_R_equivalents 0.0518
_diffrn_reflns_av_unetI/netI 0.0170
_diffrn_reflns_Laue_measured_fraction_full 0.968
_diffrn_reflns_Laue_measured_fraction_max 0.958
_diffrn_reflns_limit_h_max 21
_diffrn_reflns_limit_h_min -24
_diffrn_reflns_limit_k_max 14
_diffrn_reflns_limit_k_min -15
_diffrn_reflns_limit_l_max 8
_diffrn_reflns_limit_l_min -18
_diffrn_reflns_number 81007
_diffrn_reflns_point_group_measured_fraction_full 0.968
_diffrn_reflns_point_group_measured_fraction_max 0.958
_diffrn_reflns_theta_full 67.686
_diffrn_reflns_theta_max 70.234
_diffrn_reflns_theta_min 4.165
_diffrn_source 'Primux 100 micro'
_diffrn_source_current 1.00
_diffrn_source_power 0.050
_diffrn_source_voltage 50
_exptl_absorpt_coefficient_mu 9.219
_exptl_absorpt_correction_T_max 0.0953
_exptl_absorpt_correction_T_min 0.0611
_exptl_absorpt_correction_type multi-scan
_exptl_absorpt_process_details
;
STOE LANA, absorption correction by scaling of reflection intensities.
J. Koziskova, F. Hahn, J. Richter, J. Kozisek, "Comparison of different
absorption corrections on the model structure of tetrakis(\m~2~-acetato)-
diaqua-di-copper(II)", Acta Chimica Slovaca, vol. 9, no. 2, 2016, pp. 136 - 140.
Afterwards a spherical absorption correction was performed within STOE LANA.
;
_exptl_crystal_colour 'orange red'
_exptl_crystal_density_diffrn 1.595
_exptl_crystal_density_method 'not measured'
_exptl_crystal_description 'triangular prism'
_exptl_crystal_F_000 1808
_exptl_crystal_size_max 0.244
_exptl_crystal_size_mid 0.174
_exptl_crystal_size_min 0.117
_refine_diff_density_max 1.024
_refine_diff_density_min -1.300
_refine_diff_density_rms 0.099
_refine_ls_extinction_method none
_refine_ls_goodness_of_fit_ref 1.069
_refine_ls_hydrogen_treatment constr
_refine_ls_matrix_type full
_refine_ls_number_parameters 462
_refine_ls_number_reflns 6764
_refine_ls_number_restraints 0
_refine_ls_restrained_S_all 1.069
_refine_ls_R_factor_all 0.0292
_refine_ls_R_factor_gt 0.0283
_refine_ls_shift/su_max 0.001
_refine_ls_shift/su_mean 0.000
_refine_ls_structure_factor_coef Fsqd
_refine_ls_weighting_details 'w=1/[\s^2^(Fo^2^)+(0.0462P)^2^+5.0925P] where P=(Fo^2^+2Fc^2^)/3'
_refine_ls_weighting_scheme calc
_refine_ls_wR_factor_gt 0.0755
_refine_ls_wR_factor_ref 0.0760
_reflns_Friedel_coverage 0.000
_reflns_number_gt 6569
_reflns_number_total 6764
_reflns_threshold_expression 'I > 2\s(I)'
_cod_data_source_file d4dt00245h2.cif
_cod_data_source_block page086
_cod_depositor_comments 'Adding full bibliography for 7715333--7715339.cif.'
_cod_database_code 7715338
_shelx_space_group_comment
;
The symmetry employed for this shelxl refinement is uniquely defined
by the following loop, which should always be used as a source of
symmetry information in preference to the above space-group names.
They are only intended as comments.
;
_shelx_estimated_absorpt_t_max 0.412
_shelx_estimated_absorpt_t_min 0.212

loop_
_space_group_symop_operation_xyz
'x, y, z'
'-x, y+1/2, -z+1/2'
'-x, -y, -z'
'x, -y-1/2, z-1/2'

loop_
_atom_site_label
_atom_site_type_symbol
_atom_site_fract_x
_atom_site_fract_y
_atom_site_fract_z
_atom_site_U_iso_or_equiv
_atom_site_adp_type
_atom_site_occupancy
_atom_site_site_symmetry_order
_atom_site_calc_flag
_atom_site_refinement_flags_posn
_atom_site_refinement_flags_adp
_atom_site_refinement_flags_occupancy
_atom_site_disorder_assembly
_atom_site_disorder_group
Ru1A Ru 0.42426(2) 0.31481(2) 0.82120(2) 0.01477(7) Uani 1 1 d . . . . .
Cl1A Cl 0.41815(3) 0.14730(5) 0.74138(5) 0.02324(14) Uani 1 1 d . . . . .
S1A S 0.21140(3) 0.24563(6) 0.89770(5) 0.02807(16) Uani 1 1 d . . . . .
N1A N 0.32392(11) 0.28888(17) 0.84192(16) 0.0191(5) Uani 1 1 d . . . . .
C1A C 0.37396(13) 0.3774(2) 0.70468(19) 0.0187(5) Uani 1 1 d . . . . .
C2A C 0.40175(14) 0.4195(2) 0.63022(19) 0.0218(6) Uani 1 1 d . . . . .
H2A H 0.449555 0.419912 0.630767 0.026 Uiso 1 1 calc R U . . .
C3A C 0.36193(16) 0.4612(2) 0.5547(2) 0.0259(6) Uani 1 1 d . . . . .
C4A C 0.29144(16) 0.4598(2) 0.5531(2) 0.0307(7) Uani 1 1 d . . . . .
H4A H 0.263775 0.488113 0.502676 0.037 Uiso 1 1 calc R U . . .
C5A C 0.26195(14) 0.4174(2) 0.6249(2) 0.0281(6) Uani 1 1 d . . . . .
H5A H 0.214101 0.416663 0.623756 0.034 Uiso 1 1 calc R U . . .
C6A C 0.30251(13) 0.3757(2) 0.69913(19) 0.0200(5) Uani 1 1 d . . . . .
C7A C 0.27511(13) 0.3273(2) 0.7760(2) 0.0204(6) Uani 1 1 d . . . . .
C8A C 0.21089(14) 0.3106(2) 0.7968(2) 0.0245(6) Uani 1 1 d . . . . .
H8A H 0.171108 0.332100 0.760021 0.029 Uiso 1 1 calc R U . . .
C9A C 0.29781(13) 0.2444(2) 0.9090(2) 0.0235(6) Uani 1 1 d . . . . .
H9A H 0.324383 0.214037 0.959532 0.028 Uiso 1 1 calc R U . . .
C10A C 0.53583(12) 0.3013(2) 0.8502(2) 0.0194(5) Uani 1 1 d . . . . .
C11A C 0.50750(13) 0.2650(2) 0.9292(2) 0.0229(6) Uani 1 1 d . . . . .
H11A H 0.520566 0.197645 0.954254 0.028 Uiso 1 1 calc R U . . .
C12A C 0.46121(13) 0.3266(2) 0.96978(19) 0.0239(6) Uani 1 1 d . . . . .
H12A H 0.443552 0.301278 1.022466 0.029 Uiso 1 1 calc R U . . .
C13A C 0.44003(13) 0.4277(2) 0.93279(19) 0.0217(6) Uani 1 1 d . . . . .
C14A C 0.47045(13) 0.4663(2) 0.85749(19) 0.0206(5) Uani 1 1 d . . . . .
H14A H 0.458578 0.534757 0.833898 0.025 Uiso 1 1 calc R U . . .
C15A C 0.51856(12) 0.4039(2) 0.81677(18) 0.0181(5) Uani 1 1 d . . . . .
H15A H 0.539060 0.431325 0.767025 0.022 Uiso 1 1 calc R U . . .
C16A C 0.58435(13) 0.2293(2) 0.8076(2) 0.0261(6) Uani 1 1 d . . . . .
H16C H 0.566548 0.155099 0.809387 0.031 Uiso 1 1 calc R U . . .
C17A C 0.65314(15) 0.2325(3) 0.8667(3) 0.0385(8) Uani 1 1 d . . . . .
H17G H 0.672326 0.304166 0.865096 0.058 Uiso 1 1 calc R U . . .
H17H H 0.684099 0.181413 0.843435 0.058 Uiso 1 1 calc R U . . .
H17I H 0.646701 0.214066 0.929036 0.058 Uiso 1 1 calc R U . . .
C18A C 0.59229(15) 0.2554(3) 0.7102(2) 0.0315(7) Uani 1 1 d . . . . .
H18G H 0.547755 0.255325 0.674665 0.047 Uiso 1 1 calc R U . . .
H18H H 0.621238 0.201909 0.685995 0.047 Uiso 1 1 calc R U . . .
H18I H 0.613030 0.325703 0.706927 0.047 Uiso 1 1 calc R U . . .
C19A C 0.38641(14) 0.4909(3) 0.9728(2) 0.0298(7) Uani 1 1 d . . . . .
H19D H 0.368544 0.545586 0.929769 0.045 Uiso 1 1 calc R U . . .
H19E H 0.406145 0.524732 1.028857 0.045 Uiso 1 1 calc R U . . .
H19F H 0.349652 0.443378 0.985767 0.045 Uiso 1 1 calc R U . . .
C20A C 0.39385(18) 0.5036(3) 0.4744(2) 0.0354(7) Uani 1 1 d . . . . .
H20D H 0.390474 0.450038 0.426406 0.053 Uiso 1 1 calc R U . . .
H20E H 0.441580 0.520043 0.492734 0.053 Uiso 1 1 calc R U . . .
H20F H 0.370167 0.568371 0.452124 0.053 Uiso 1 1 calc R U . . .
Ru1B Ru 0.05616(2) 0.95206(2) 0.73882(2) 0.01157(7) Uani 1 1 d . . . . .
Cl1B Cl -0.04025(3) 0.86122(5) 0.78933(4) 0.01700(13) Uani 1 1 d . . . . .
S1B S 0.04790(3) 1.15219(5) 0.99395(4) 0.01666(13) Uani 1 1 d . . . . .
N007 N 0.06313(10) 1.03252(16) 0.86068(14) 0.0144(4) Uani 1 1 d . . . . .
C1B C 0.11243(12) 0.8479(2) 0.82360(18) 0.0156(5) Uani 1 1 d . . . . .
C2B C 0.14009(13) 0.7509(2) 0.79974(19) 0.0194(5) Uani 1 1 d . . . . .
H2B H 0.130779 0.726734 0.739233 0.023 Uiso 1 1 calc R U . . .
C3B C 0.18083(13) 0.6884(2) 0.8613(2) 0.0210(6) Uani 1 1 d . . . . .
C4B C 0.19247(13) 0.7223(2) 0.95073(19) 0.0232(6) Uani 1 1 d . . . . .
H4B H 0.220138 0.680778 0.993464 0.028 Uiso 1 1 calc R U . . .
C5B C 0.16401(13) 0.8162(2) 0.97809(19) 0.0207(5) Uani 1 1 d . . . . .
H5B H 0.171560 0.837958 1.039446 0.025 Uiso 1 1 calc R U . . .
C6B C 0.12436(12) 0.8785(2) 0.91524(17) 0.0152(5) Uani 1 1 d . . . . .
C7B C 0.09409(12) 0.9798(2) 0.93629(17) 0.0144(5) Uani 1 1 d . . . . .
C8B C 0.08948(12) 1.0333(2) 1.01474(18) 0.0162(5) Uani 1 1 d . . . . .
H8B H 0.106842 1.008516 1.072967 0.019 Uiso 1 1 calc R U . . .
C9B C 0.03814(12) 1.1249(2) 0.88136(17) 0.0155(5) Uani 1 1 d . . . . .
H9B H 0.016566 1.172096 0.837459 0.019 Uiso 1 1 calc R U . . .
C10B C 0.13582(13) 1.0191(2) 0.66446(17) 0.0165(5) Uani 1 1 d . . . . .
C11B C 0.08268(13) 1.0952(2) 0.66844(17) 0.0168(5) Uani 1 1 d . . . . .
H11B H 0.093612 1.162408 0.695169 0.020 Uiso 1 1 calc R U . . .
C12B C 0.01447(13) 1.0747(2) 0.63431(18) 0.0187(5) Uani 1 1 d . . . . .
H12B H -0.018440 1.129509 0.633404 0.022 Uiso 1 1 calc R U . . .
C13B C -0.00401(13) 0.9733(2) 0.60201(17) 0.0176(5) Uani 1 1 d . . . . .
C14B C 0.04750(13) 0.8937(2) 0.59926(17) 0.0174(5) Uani 1 1 d . . . . .
H14B H 0.035600 0.824781 0.576837 0.021 Uiso 1 1 calc R U . . .
C15B C 0.11572(13) 0.9172(2) 0.62966(17) 0.0168(5) Uani 1 1 d . . . . .
H15B H 0.149054 0.863641 0.626778 0.020 Uiso 1 1 calc R U . . .
C16B C 0.20826(13) 1.0510(2) 0.69313(19) 0.0201(6) Uani 1 1 d . . . . .
H16B H 0.207845 1.120712 0.725366 0.024 Uiso 0.50(4) 1 calc R U P A 1
H16A H 0.207242 1.104176 0.742872 0.024 Uiso 0.50(4) 1 calc R U P A 2
C19B C -0.07676(13) 0.9442(2) 0.5757(2) 0.0245(6) Uani 1 1 d . . . . .
H19A H -0.094284 0.906566 0.625755 0.037 Uiso 1 1 calc R U . . .
H19B H -0.080136 0.898024 0.522363 0.037 Uiso 1 1 calc R U . . .
H19C H -0.103327 1.008854 0.561699 0.037 Uiso 1 1 calc R U . . .
C20B C 0.21260(15) 0.5882(2) 0.8302(2) 0.0297(7) Uani 1 1 d . . . . .
H20A H 0.180619 0.552280 0.785391 0.045 Uiso 1 1 calc R U . . .
H20B H 0.224094 0.541060 0.881992 0.045 Uiso 1 1 calc R U . . .
H20C H 0.253779 0.606204 0.803000 0.045 Uiso 1 1 calc R U . . .
C17B C 0.2458(8) 1.0667(19) 0.6085(8) 0.030(3) Uani 0.50(4) 1 d . . P A 1
H17A H 0.291588 1.093419 0.626953 0.045 Uiso 0.50(4) 1 calc R U P A 1
H17B H 0.221111 1.118002 0.567802 0.045 Uiso 0.50(4) 1 calc R U P A 1
H17C H 0.248621 0.998540 0.577306 0.045 Uiso 0.50(4) 1 calc R U P A 1
C18B C 0.2489(14) 0.970(2) 0.7570(13) 0.034(4) Uani 0.50(4) 1 d . . P A 1
H18A H 0.249109 0.900890 0.727193 0.051 Uiso 0.50(4) 1 calc R U P A 1
H18B H 0.227743 0.963673 0.813009 0.051 Uiso 0.50(4) 1 calc R U P A 1
H18C H 0.295532 0.995554 0.770925 0.051 Uiso 0.50(4) 1 calc R U P A 1
C17C C 0.2335(7) 1.1093(17) 0.6136(9) 0.032(3) Uani 0.50(4) 1 d . . P A 2
H17D H 0.280260 1.132703 0.630277 0.048 Uiso 0.50(4) 1 calc R U P A 2
H17E H 0.204763 1.171352 0.597992 0.048 Uiso 0.50(4) 1 calc R U P A 2
H17F H 0.231780 1.061428 0.561574 0.048 Uiso 0.50(4) 1 calc R U P A 2
C18C C 0.2538(13) 0.9646(18) 0.729(2) 0.043(5) Uani 0.50(4) 1 d . . P A 2
H18D H 0.298795 0.993720 0.747850 0.064 Uiso 0.50(4) 1 calc R U P A 2
H18E H 0.257094 0.911415 0.681245 0.064 Uiso 0.50(4) 1 calc R U P A 2
H18F H 0.235728 0.931219 0.780294 0.064 Uiso 0.50(4) 1 calc R U P A 2

loop_
_atom_site_aniso_label
_atom_site_aniso_U_11
_atom_site_aniso_U_22
_atom_site_aniso_U_33
_atom_site_aniso_U_23
_atom_site_aniso_U_13
_atom_site_aniso_U_12
Ru1A 0.00950(10) 0.01134(11) 0.02302(12) 0.00108(7) -0.00018(8) 0.00037(6)
Cl1A 0.0156(3) 0.0140(3) 0.0401(4) -0.0057(2) 0.0027(3) 0.0005(2)
S1A 0.0153(3) 0.0279(4) 0.0430(4) -0.0114(3) 0.0121(3) -0.0041(3)
N1A 0.0134(10) 0.0157(11) 0.0284(13) -0.0035(9) 0.0031(9) -0.0006(8)
C1A 0.0156(12) 0.0122(12) 0.0272(15) -0.0047(10) -0.0029(10) 0.0021(9)
C2A 0.0216(13) 0.0167(13) 0.0263(15) -0.0020(10) -0.0008(11) -0.0021(11)
C3A 0.0346(16) 0.0152(14) 0.0262(16) -0.0019(10) -0.0032(12) 0.0016(11)
C4A 0.0341(16) 0.0267(16) 0.0283(17) -0.0045(12) -0.0097(13) 0.0101(12)
C5A 0.0212(14) 0.0254(15) 0.0357(18) -0.0088(12) -0.0053(12) 0.0079(12)
C6A 0.0148(12) 0.0156(13) 0.0282(15) -0.0068(10) -0.0035(10) 0.0038(10)
C7A 0.0124(12) 0.0155(13) 0.0326(16) -0.0100(11) -0.0010(11) 0.0022(10)
C8A 0.0132(12) 0.0227(15) 0.0375(17) -0.0117(11) 0.0023(11) 0.0019(10)
C9A 0.0157(12) 0.0221(14) 0.0338(16) -0.0028(11) 0.0069(11) -0.0005(10)
C10A 0.0071(11) 0.0181(13) 0.0318(16) 0.0009(11) -0.0025(10) -0.0008(9)
C11A 0.0147(12) 0.0219(14) 0.0307(16) 0.0103(11) -0.0044(11) -0.0010(10)
C12A 0.0171(13) 0.0324(16) 0.0211(14) 0.0037(11) -0.0028(11) -0.0027(11)
C13A 0.0129(12) 0.0257(14) 0.0253(15) -0.0042(11) -0.0035(10) -0.0028(10)
C14A 0.0175(12) 0.0148(13) 0.0283(15) -0.0033(10) -0.0030(11) -0.0027(10)
C15A 0.0137(11) 0.0164(13) 0.0235(14) 0.0014(10) -0.0006(10) -0.0048(10)
C16A 0.0151(13) 0.0196(14) 0.0437(18) 0.0009(12) 0.0037(12) 0.0014(11)
C17A 0.0170(14) 0.043(2) 0.055(2) 0.0099(16) 0.0023(14) 0.0066(13)
C18A 0.0248(14) 0.0287(16) 0.0420(19) -0.0052(13) 0.0080(13) 0.0009(12)
C19A 0.0201(13) 0.0345(17) 0.0346(17) -0.0128(13) 0.0015(12) 0.0009(12)
C20A 0.049(2) 0.0292(17) 0.0266(17) 0.0027(12) -0.0011(14) -0.0007(14)
Ru1B 0.01108(10) 0.00969(11) 0.01421(11) -0.00025(6) 0.00268(7) -0.00031(6)
Cl1B 0.0158(3) 0.0183(3) 0.0172(3) 0.0011(2) 0.0029(2) -0.0056(2)
S1B 0.0184(3) 0.0145(3) 0.0174(3) -0.0023(2) 0.0034(2) -0.0010(2)
N007 0.0114(9) 0.0118(10) 0.0201(11) 0.0014(8) 0.0029(8) -0.0012(8)
C1B 0.0108(11) 0.0125(12) 0.0241(14) 0.0034(10) 0.0045(10) -0.0002(9)
C2B 0.0183(12) 0.0156(13) 0.0251(14) -0.0003(10) 0.0065(10) -0.0011(10)
C3B 0.0165(12) 0.0152(13) 0.0326(16) 0.0049(10) 0.0086(11) 0.0005(10)
C4B 0.0193(13) 0.0220(14) 0.0283(16) 0.0099(11) 0.0029(11) 0.0039(11)
C5B 0.0171(12) 0.0222(14) 0.0226(14) 0.0037(10) 0.0015(10) -0.0001(10)
C6B 0.0117(11) 0.0145(12) 0.0201(13) 0.0011(9) 0.0043(9) -0.0023(9)
C7B 0.0089(11) 0.0151(12) 0.0195(13) 0.0020(9) 0.0023(9) -0.0034(9)
C8B 0.0148(11) 0.0166(12) 0.0171(13) 0.0005(9) 0.0009(10) -0.0033(9)
C9B 0.0161(12) 0.0141(12) 0.0167(13) -0.0011(9) 0.0035(10) -0.0007(9)
C10B 0.0153(12) 0.0188(13) 0.0160(13) 0.0011(10) 0.0045(10) -0.0026(10)
C11B 0.0241(13) 0.0111(12) 0.0159(13) 0.0023(9) 0.0054(10) -0.0027(10)
C12B 0.0196(12) 0.0174(13) 0.0201(14) 0.0050(10) 0.0066(10) 0.0026(10)
C13B 0.0153(12) 0.0255(14) 0.0123(13) 0.0032(10) 0.0027(10) -0.0037(10)
C14B 0.0207(12) 0.0169(13) 0.0152(13) -0.0021(9) 0.0048(10) -0.0046(10)
C15B 0.0174(12) 0.0148(12) 0.0192(13) 0.0020(9) 0.0068(10) 0.0022(10)
C16B 0.0176(13) 0.0192(14) 0.0237(15) -0.0025(10) 0.0035(11) -0.0050(10)
C19B 0.0146(13) 0.0360(16) 0.0229(15) 0.0068(11) 0.0018(11) -0.0048(11)
C20B 0.0291(15) 0.0205(15) 0.0412(18) 0.0063(12) 0.0109(13) 0.0109(12)
C17B 0.017(5) 0.051(8) 0.023(4) 0.006(5) 0.004(3) -0.017(5)
C18B 0.015(5) 0.050(8) 0.038(7) 0.019(6) 0.003(5) -0.004(4)
C17C 0.020(5) 0.043(8) 0.033(4) -0.002(5) 0.005(3) -0.014(5)
C18C 0.013(5) 0.030(5) 0.084(15) 0.011(9) -0.003(9) -0.006(3)

loop_
_atom_type_symbol
_atom_type_description
_atom_type_scat_dispersion_real
_atom_type_scat_dispersion_imag
_atom_type_scat_source
C C 0.0181 0.0091 'International Tables Vol C Tables 4.2.6.8 and 6.1.1.4'
H H 0.0000 0.0000 'International Tables Vol C Tables 4.2.6.8 and 6.1.1.4'
Cl Cl 0.3639 0.7018 'International Tables Vol C Tables 4.2.6.8 and 6.1.1.4'
N N 0.0311 0.0180 'International Tables Vol C Tables 4.2.6.8 and 6.1.1.4'
Ru Ru 0.0552 3.2960 'International Tables Vol C Tables 4.2.6.8 and 6.1.1.4'
S S 0.3331 0.5567 'International Tables Vol C Tables 4.2.6.8 and 6.1.1.4'

loop_
_geom_angle_atom_site_label_1
_geom_angle_atom_site_label_2
_geom_angle_atom_site_label_3
_geom_angle
_geom_angle_site_symmetry_1
_geom_angle_site_symmetry_3
_geom_angle_publ_flag
N1A Ru1A Cl1A 86.56(6) . . ?
N1A Ru1A C10A 156.15(10) . . ?
N1A Ru1A C11A 119.25(10) . . ?
N1A Ru1A C12A 94.43(9) . . ?
N1A Ru1A C13A 92.72(9) . . ?
N1A Ru1A C14A 119.35(9) . . ?
N1A Ru1A C15A 157.43(9) . . ?
C1A Ru1A Cl1A 85.74(7) . . ?
C1A Ru1A N1A 78.55(10) . . ?
C1A Ru1A C10A 125.02(11) . . ?
C1A Ru1A C11A 162.17(10) . . ?
C1A Ru1A C12A 151.04(10) . . ?
C1A Ru1A C13A 114.08(10) . . ?
C1A Ru1A C14A 91.52(10) . . ?
C1A Ru1A C15A 96.64(10) . . ?
C10A Ru1A Cl1A 91.33(7) . . ?
C10A Ru1A C11A 37.33(10) . . ?
C10A Ru1A C12A 66.76(10) . . ?
C11A Ru1A Cl1A 95.78(8) . . ?
C12A Ru1A Cl1A 122.19(8) . . ?
C12A Ru1A C11A 35.86(11) . . ?
C13A Ru1A Cl1A 159.64(8) . . ?
C13A Ru1A C10A 81.15(10) . . ?
C13A Ru1A C11A 66.88(11) . . ?
C13A Ru1A C12A 37.54(11) . . ?
C13A Ru1A C15A 68.89(10) . . ?
C14A Ru1A Cl1A 152.89(8) . . ?
C14A Ru1A C10A 68.32(10) . . ?
C14A Ru1A C11A 79.03(10) . . ?
C14A Ru1A C12A 67.28(11) . . ?
C14A Ru1A C13A 38.16(11) . . ?
C14A Ru1A C15A 38.23(10) . . ?
C15A Ru1A Cl1A 115.28(7) . . ?
C15A Ru1A C10A 37.32(10) . . ?
C15A Ru1A C11A 66.61(10) . . ?
C15A Ru1A C12A 79.06(10) . . ?
C9A S1A C8A 89.90(14) . . ?
C7A N1A Ru1A 116.55(18) . . ?
C9A N1A Ru1A 130.7(2) . . ?
C9A N1A C7A 112.7(2) . . ?
C2A C1A Ru1A 128.0(2) . . ?
C2A C1A C6A 116.3(3) . . ?
C6A C1A Ru1A 115.7(2) . . ?
C1A C2A H2A 118.6 . . ?
C1A C2A C3A 122.7(3) . . ?
C3A C2A H2A 118.6 . . ?
C2A C3A C20A 121.1(3) . . ?
C4A C3A C2A 118.9(3) . . ?
C4A C3A C20A 120.0(3) . . ?
C3A C4A H4A 119.9 . . ?
C5A C4A C3A 120.2(3) . . ?
C5A C4A H4A 119.9 . . ?
C4A C5A H5A 120.0 . . ?
C4A C5A C6A 120.0(3) . . ?
C6A C5A H5A 120.0 . . ?
C1A C6A C7A 115.0(2) . . ?
C5A C6A C1A 121.9(3) . . ?
C5A C6A C7A 123.1(2) . . ?
N1A C7A C6A 114.1(2) . . ?
C8A C7A N1A 112.6(3) . . ?
C8A C7A C6A 133.3(3) . . ?
S1A C8A H8A 124.4 . . ?
C7A C8A S1A 111.1(2) . . ?
C7A C8A H8A 124.4 . . ?
S1A C9A H9A 123.1 . . ?
N1A C9A S1A 113.8(2) . . ?
N1A C9A H9A 123.1 . . ?
C11A C10A Ru1A 73.04(14) . . ?
C11A C10A C16A 118.7(2) . . ?
C15A C10A Ru1A 70.30(14) . . ?
C15A C10A C11A 118.6(2) . . ?
C15A C10A C16A 122.7(3) . . ?
C16A C10A Ru1A 129.39(19) . . ?
Ru1A C11A H11A 132.2 . . ?
C10A C11A Ru1A 69.63(14) . . ?
C10A C11A H11A 119.4 . . ?
C12A C11A Ru1A 71.83(16) . . ?
C12A C11A C10A 121.2(3) . . ?
C12A C11A H11A 119.4 . . ?
Ru1A C12A H12A 132.7 . . ?
C11A C12A Ru1A 72.32(17) . . ?
C11A C12A H12A 119.7 . . ?
C11A C12A C13A 120.5(3) . . ?
C13A C12A Ru1A 68.35(16) . . ?
C13A C12A H12A 119.7 . . ?
C12A C13A Ru1A 74.11(17) . . ?
C12A C13A C19A 120.5(3) . . ?
C14A C13A Ru1A 70.01(15) . . ?
C14A C13A C12A 118.4(2) . . ?
C14A C13A C19A 121.0(3) . . ?
C19A C13A Ru1A 126.69(18) . . ?
Ru1A C14A H14A 128.8 . . ?
C13A C14A Ru1A 71.83(15) . . ?
C13A C14A H14A 119.5 . . ?
C13A C14A C15A 120.9(2) . . ?
C15A C14A Ru1A 72.17(15) . . ?
C15A C14A H14A 119.5 . . ?
Ru1A C15A H15A 130.7 . . ?
C10A C15A Ru1A 72.39(14) . . ?
C10A C15A C14A 120.1(2) . . ?
C10A C15A H15A 119.9 . . ?
C14A C15A Ru1A 69.60(14) . . ?
C14A C15A H15A 119.9 . . ?
C10A C16A H16C 107.7 . . ?
C10A C16A C17A 108.1(3) . . ?
C17A C16A H16C 107.7 . . ?
C18A C16A C10A 114.4(2) . . ?
C18A C16A H16C 107.7 . . ?
C18A C16A C17A 111.1(2) . . ?
C16A C17A H17G 109.5 . . ?
C16A C17A H17H 109.5 . . ?
C16A C17A H17I 109.5 . . ?
H17G C17A H17H 109.5 . . ?
H17G C17A H17I 109.5 . . ?
H17H C17A H17I 109.5 . . ?
C16A C18A H18G 109.5 . . ?
C16A C18A H18H 109.5 . . ?
C16A C18A H18I 109.5 . . ?
H18G C18A H18H 109.5 . . ?
H18G C18A H18I 109.5 . . ?
H18H C18A H18I 109.5 . . ?
C13A C19A H19D 109.5 . . ?
C13A C19A H19E 109.5 . . ?
C13A C19A H19F 109.5 . . ?
H19D C19A H19E 109.5 . . ?
H19D C19A H19F 109.5 . . ?
H19E C19A H19F 109.5 . . ?
C3A C20A H20D 109.5 . . ?
C3A C20A H20E 109.5 . . ?
C3A C20A H20F 109.5 . . ?
H20D C20A H20E 109.5 . . ?
H20D C20A H20F 109.5 . . ?
H20E C20A H20F 109.5 . . ?
N007 Ru1B Cl1B 86.33(6) . . ?
N007 Ru1B C10B 105.83(9) . . ?
N007 Ru1B C11B 91.26(9) . . ?
N007 Ru1B C12B 104.58(9) . . ?
N007 Ru1B C13B 135.21(9) . . ?
N007 Ru1B C14B 170.26(9) . . ?
N007 Ru1B C15B 140.41(9) . . ?
C1B Ru1B Cl1B 84.49(7) . . ?
C1B Ru1B N007 78.16(9) . . ?
C1B Ru1B C10B 100.38(9) . . ?
C1B Ru1B C11B 132.57(10) . . ?
C1B Ru1B C12B 168.31(9) . . ?
C1B Ru1B C13B 145.49(10) . . ?
C1B Ru1B C14B 110.36(10) . . ?
C1B Ru1B C15B 91.53(10) . . ?
C10B Ru1B Cl1B 167.55(7) . . ?
C10B Ru1B C12B 67.93(9) . . ?
C10B Ru1B C13B 80.73(9) . . ?
C11B Ru1B Cl1B 141.45(7) . . ?
C11B Ru1B C10B 38.17(10) . . ?
C11B Ru1B C12B 36.99(9) . . ?
C11B Ru1B C13B 66.44(10) . . ?
C11B Ru1B C14B 79.49(10) . . ?
C12B Ru1B Cl1B 106.93(7) . . ?
C13B Ru1B Cl1B 88.77(6) . . ?
C13B Ru1B C12B 35.83(10) . . ?
C14B Ru1B Cl1B 98.95(7) . . ?
C14B Ru1B C10B 68.63(9) . . ?
C14B Ru1B C12B 66.11(10) . . ?
C14B Ru1B C13B 37.58(10) . . ?
C15B Ru1B Cl1B 131.11(7) . . ?
C15B Ru1B C10B 38.06(10) . . ?
C15B Ru1B C11B 67.82(9) . . ?
C15B Ru1B C12B 79.12(9) . . ?
C15B Ru1B C13B 67.98(9) . . ?
C15B Ru1B C14B 37.86(9) . . ?
C9B S1B C8B 90.08(12) . . ?
C7B N007 Ru1B 117.21(16) . . ?
C9B N007 Ru1B 130.41(18) . . ?
C9B N007 C7B 112.2(2) . . ?
C2B C1B Ru1B 126.9(2) . . ?
C2B C1B C6B 117.0(2) . . ?
C6B C1B Ru1B 116.11(18) . . ?
C1B C2B H2B 118.7 . . ?
C3B C2B C1B 122.6(3) . . ?
C3B C2B H2B 118.7 . . ?
C2B C3B C20B 120.1(3) . . ?
C4B C3B C2B 118.6(2) . . ?
C4B C3B C20B 121.3(3) . . ?
C3B C4B H4B 119.6 . . ?
C5B C4B C3B 120.7(3) . . ?
C5B C4B H4B 119.6 . . ?
C4B C5B H5B 120.1 . . ?
C4B C5B C6B 119.9(3) . . ?
C6B C5B H5B 120.1 . . ?
C1B C6B C7B 114.6(2) . . ?
C5B C6B C1B 121.1(2) . . ?
C5B C6B C7B 124.2(2) . . ?
N007 C7B C6B 113.5(2) . . ?
C8B C7B N007 113.1(2) . . ?
C8B C7B C6B 133.4(2) . . ?
S1B C8B H8B 124.7 . . ?
C7B C8B S1B 110.67(19) . . ?
C7B C8B H8B 124.7 . . ?
S1B C9B H9B 123.0 . . ?
N007 C9B S1B 113.91(19) . . ?
N007 C9B H9B 123.0 . . ?
C11B C10B Ru1B 70.06(14) . . ?
C11B C10B C16B 119.7(2) . . ?
C15B C10B Ru1B 69.49(14) . . ?
C15B C10B C11B 116.0(2) . . ?
C15B C10B C16B 124.2(2) . . ?
C16B C10B Ru1B 132.63(18) . . ?
Ru1B C11B H11B 126.2 . . ?
C10B C11B Ru1B 71.77(14) . . ?
C10B C11B H11B 118.5 . . ?
C12B C11B Ru1B 75.47(15) . . ?
C12B C11B C10B 123.0(2) . . ?
C12B C11B H11B 118.5 . . ?
Ru1B C12B H12B 134.3 . . ?
C11B C12B Ru1B 67.54(14) . . ?
C11B C12B H12B 120.2 . . ?
C13B C12B Ru1B 71.31(15) . . ?
C13B C12B C11B 119.6(2) . . ?
C13B C12B H12B 120.2 . . ?
C12B C13B Ru1B 72.86(15) . . ?
C12B C13B C14B 119.0(2) . . ?
C12B C13B C19B 121.4(2) . . ?
C14B C13B Ru1B 68.65(14) . . ?
C14B C13B C19B 119.4(2) . . ?
C19B C13B Ru1B 127.15(18) . . ?
Ru1B C14B H14B 129.0 . . ?
C13B C14B Ru1B 73.77(14) . . ?
C13B C14B H14B 119.8 . . ?
C15B C14B Ru1B 69.84(14) . . ?
C15B C14B C13B 120.5(2) . . ?
C15B C14B H14B 119.8 . . ?
Ru1B C15B H15B 128.4 . . ?
C10B C15B Ru1B 72.45(14) . . ?
C10B C15B H15B 119.1 . . ?
C14B C15B Ru1B 72.31(14) . . ?
C14B C15B C10B 121.7(2) . . ?
C14B C15B H15B 119.1 . . ?
C10B C16B H16B 108.1 . . ?
C10B C16B H16A 106.8 . . ?
C10B C16B C17B 109.6(5) . . ?
C10B C16B C18B 114.4(10) . . ?
C10B C16B C17C 107.2(5) . . ?
C17B C16B H16B 108.1 . . ?
C17B C16B C18B 108.4(8) . . ?
C18B C16B H16B 108.1 . . ?
C17C C16B H16A 106.8 . . ?
C18C C16B C10B 115.7(9) . . ?
C18C C16B H16A 106.8 . . ?
C18C C16B C17C 113.0(8) . . ?
C13B C19B H19A 109.5 . . ?
C13B C19B H19B 109.5 . . ?
C13B C19B H19C 109.5 . . ?
H19A C19B H19B 109.5 . . ?
H19A C19B H19C 109.5 . . ?
H19B C19B H19C 109.5 . . ?
C3B C20B H20A 109.5 . . ?
C3B C20B H20B 109.5 . . ?
C3B C20B H20C 109.5 . . ?
H20A C20B H20B 109.5 . . ?
H20A C20B H20C 109.5 . . ?
H20B C20B H20C 109.5 . . ?
C16B C17B H17A 109.5 . . ?
C16B C17B H17B 109.5 . . ?
C16B C17B H17C 109.5 . . ?
H17A C17B H17B 109.5 . . ?
H17A C17B H17C 109.5 . . ?
H17B C17B H17C 109.5 . . ?
C16B C18B H18A 109.5 . . ?
C16B C18B H18B 109.5 . . ?
C16B C18B H18C 109.5 . . ?
H18A C18B H18B 109.5 . . ?
H18A C18B H18C 109.5 . . ?
H18B C18B H18C 109.5 . . ?
C16B C17C H17D 109.5 . . ?
C16B C17C H17E 109.5 . . ?
C16B C17C H17F 109.5 . . ?
H17D C17C H17E 109.5 . . ?
H17D C17C H17F 109.5 . . ?
H17E C17C H17F 109.5 . . ?
C16B C18C H18D 109.5 . . ?
C16B C18C H18E 109.5 . . ?
C16B C18C H18F 109.5 . . ?
H18D C18C H18E 109.5 . . ?
H18D C18C H18F 109.5 . . ?
H18E C18C H18F 109.5 . . ?

loop_
_geom_bond_atom_site_label_1
_geom_bond_atom_site_label_2
_geom_bond_distance
_geom_bond_site_symmetry_2
_geom_bond_publ_flag
Ru1A Cl1A 2.4164(6) . ?
Ru1A N1A 2.079(2) . ?
Ru1A C1A 2.061(3) . ?
Ru1A C10A 2.219(2) . ?
Ru1A C11A 2.264(3) . ?
Ru1A C12A 2.258(3) . ?
Ru1A C13A 2.182(3) . ?
Ru1A C14A 2.158(3) . ?
Ru1A C15A 2.192(2) . ?
S1A C8A 1.711(3) . ?
S1A C9A 1.708(3) . ?
N1A C7A 1.389(4) . ?
N1A C9A 1.303(4) . ?
C1A C2A 1.398(4) . ?
C1A C6A 1.415(4) . ?
C2A H2A 0.9500 . ?
C2A C3A 1.403(4) . ?
C3A C4A 1.400(5) . ?
C3A C20A 1.513(4) . ?
C4A H4A 0.9500 . ?
C4A C5A 1.383(5) . ?
C5A H5A 0.9500 . ?
C5A C6A 1.396(4) . ?
C6A C7A 1.455(4) . ?
C7A C8A 1.364(4) . ?
C8A H8A 0.9500 . ?
C9A H9A 0.9500 . ?
C10A C11A 1.436(4) . ?
C10A C15A 1.412(4) . ?
C10A C16A 1.514(4) . ?
C11A H11A 0.9500 . ?
C11A C12A 1.392(4) . ?
C12A H12A 0.9500 . ?
C12A C13A 1.431(4) . ?
C13A C14A 1.419(4) . ?
C13A C19A 1.506(4) . ?
C14A H14A 0.9500 . ?
C14A C15A 1.425(4) . ?
C15A H15A 0.9500 . ?
C16A H16C 1.0000 . ?
C16A C17A 1.543(4) . ?
C16A C18A 1.513(4) . ?
C17A H17G 0.9800 . ?
C17A H17H 0.9800 . ?
C17A H17I 0.9800 . ?
C18A H18G 0.9800 . ?
C18A H18H 0.9800 . ?
C18A H18I 0.9800 . ?
C19A H19D 0.9800 . ?
C19A H19E 0.9800 . ?
C19A H19F 0.9800 . ?
C20A H20D 0.9800 . ?
C20A H20E 0.9800 . ?
C20A H20F 0.9800 . ?
Ru1B Cl1B 2.4232(6) . ?
Ru1B N007 2.070(2) . ?
Ru1B C1B 2.061(2) . ?
Ru1B C10B 2.200(2) . ?
Ru1B C11B 2.178(2) . ?
Ru1B C12B 2.281(3) . ?
Ru1B C13B 2.261(3) . ?
Ru1B C14B 2.194(2) . ?
Ru1B C15B 2.161(2) . ?
S1B C8B 1.720(3) . ?
S1B C9B 1.702(3) . ?
N007 C7B 1.391(3) . ?
N007 C9B 1.314(3) . ?
C1B C2B 1.400(4) . ?
C1B C6B 1.413(4) . ?
C2B H2B 0.9500 . ?
C2B C3B 1.397(4) . ?
C3B C4B 1.393(4) . ?
C3B C20B 1.506(4) . ?
C4B H4B 0.9500 . ?
C4B C5B 1.391(4) . ?
C5B H5B 0.9500 . ?
C5B C6B 1.395(4) . ?
C6B C7B 1.458(4) . ?
C7B C8B 1.362(4) . ?
C8B H8B 0.9500 . ?
C9B H9B 0.9500 . ?
C10B C11B 1.432(4) . ?
C10B C15B 1.423(4) . ?
C10B C16B 1.511(3) . ?
C11B H11B 0.9500 . ?
C11B C12B 1.418(4) . ?
C12B H12B 0.9500 . ?
C12B C13B 1.397(4) . ?
C13B C14B 1.437(4) . ?
C13B C19B 1.502(3) . ?
C14B H14B 0.9500 . ?
C14B C15B 1.413(4) . ?
C15B H15B 0.9500 . ?
C16B H16B 1.0000 . ?
C16B H16A 1.0000 . ?
C16B C17B 1.548(13) . ?
C16B C18B 1.55(3) . ?
C16B C17C 1.525(14) . ?
C16B C18C 1.47(2) . ?
C19B H19A 0.9800 . ?
C19B H19B 0.9800 . ?
C19B H19C 0.9800 . ?
C20B H20A 0.9800 . ?
C20B H20B 0.9800 . ?
C20B H20C 0.9800 . ?
C17B H17A 0.9800 . ?
C17B H17B 0.9800 . ?
C17B H17C 0.9800 . ?
C18B H18A 0.9800 . ?
C18B H18B 0.9800 . ?
C18B H18C 0.9800 . ?
C17C H17D 0.9800 . ?
C17C H17E 0.9800 . ?
C17C H17F 0.9800 . ?
C18C H18D 0.9800 . ?
C18C H18E 0.9800 . ?
C18C H18F 0.9800 . ?

loop_
_geom_torsion_atom_site_label_1
_geom_torsion_atom_site_label_2
_geom_torsion_atom_site_label_3
_geom_torsion_atom_site_label_4
_geom_torsion
_geom_torsion_site_symmetry_1
_geom_torsion_site_symmetry_2
_geom_torsion_site_symmetry_3
_geom_torsion_site_symmetry_4
_geom_torsion_publ_flag
Ru1A N1A C7A C6A 3.1(3) . . . . ?
Ru1A N1A C7A C8A -177.57(18) . . . . ?
Ru1A N1A C9A S1A 177.65(13) . . . . ?
Ru1A C1A C2A C3A -179.3(2) . . . . ?
Ru1A C1A C6A C5A 178.7(2) . . . . ?
Ru1A C1A C6A C7A -1.5(3) . . . . ?
Ru1A C10A C11A C12A -52.1(2) . . . . ?
Ru1A C10A C15A C14A 52.6(2) . . . . ?
Ru1A C10A C16A C17A -166.9(2) . . . . ?
Ru1A C10A C16A C18A 68.7(3) . . . . ?
Ru1A C11A C12A C13A -50.4(2) . . . . ?
Ru1A C12A C13A C14A -56.1(2) . . . . ?
Ru1A C12A C13A C19A 123.6(2) . . . . ?
Ru1A C13A C14A C15A -55.1(2) . . . . ?
Ru1A C14A C15A C10A -53.9(2) . . . . ?
N1A C7A C8A S1A -0.7(3) . . . . ?
C1A C2A C3A C4A -0.6(4) . . . . ?
C1A C2A C3A C20A -178.5(3) . . . . ?
C1A C6A C7A N1A -1.0(3) . . . . ?
C1A C6A C7A C8A 179.8(3) . . . . ?
C2A C1A C6A C5A -2.4(4) . . . . ?
C2A C1A C6A C7A 177.5(2) . . . . ?
C2A C3A C4A C5A -0.4(4) . . . . ?
C3A C4A C5A C6A -0.1(4) . . . . ?
C4A C5A C6A C1A 1.5(4) . . . . ?
C4A C5A C6A C7A -178.4(3) . . . . ?
C5A C6A C7A N1A 178.8(2) . . . . ?
C5A C6A C7A C8A -0.4(5) . . . . ?
C6A C1A C2A C3A 1.9(4) . . . . ?
C6A C7A C8A S1A 178.5(2) . . . . ?
C7A N1A C9A S1A -0.1(3) . . . . ?
C8A S1A C9A N1A -0.3(2) . . . . ?
C9A S1A C8A C7A 0.5(2) . . . . ?
C9A N1A C7A C6A -178.8(2) . . . . ?
C9A N1A C7A C8A 0.5(3) . . . . ?
C10A C11A C12A Ru1A 51.2(2) . . . . ?
C10A C11A C12A C13A 0.8(4) . . . . ?
C11A C10A C15A Ru1A -56.8(2) . . . . ?
C11A C10A C15A C14A -4.2(4) . . . . ?
C11A C10A C16A C17A -75.8(3) . . . . ?
C11A C10A C16A C18A 159.8(3) . . . . ?
C11A C12A C13A Ru1A 52.1(2) . . . . ?
C11A C12A C13A C14A -3.9(4) . . . . ?
C11A C12A C13A C19A 175.7(3) . . . . ?
C12A C13A C14A Ru1A 58.1(2) . . . . ?
C12A C13A C14A C15A 3.0(4) . . . . ?
C13A C14A C15A Ru1A 54.9(2) . . . . ?
C13A C14A C15A C10A 1.1(4) . . . . ?
C15A C10A C11A Ru1A 55.4(2) . . . . ?
C15A C10A C11A C12A 3.3(4) . . . . ?
C15A C10A C16A C17A 102.6(3) . . . . ?
C15A C10A C16A C18A -21.8(4) . . . . ?
C16A C10A C11A Ru1A -126.1(2) . . . . ?
C16A C10A C11A C12A -178.2(3) . . . . ?
C16A C10A C15A Ru1A 124.8(3) . . . . ?
C16A C10A C15A C14A 177.4(2) . . . . ?
C19A C13A C14A Ru1A -121.5(2) . . . . ?
C19A C13A C14A C15A -176.6(2) . . . . ?
C20A C3A C4A C5A 177.6(3) . . . . ?
Ru1B N007 C7B C6B 6.9(3) . . . . ?
Ru1B N007 C7B C8B -172.82(16) . . . . ?
Ru1B N007 C9B S1B 172.19(12) . . . . ?
Ru1B C1B C2B C3B 176.33(19) . . . . ?
Ru1B C1B C6B C5B -177.48(19) . . . . ?
Ru1B C1B C6B C7B 0.6(3) . . . . ?
Ru1B C10B C11B C12B -58.1(2) . . . . ?
Ru1B C10B C15B C14B 55.2(2) . . . . ?
Ru1B C10B C16B C17B 165.7(10) . . . . ?
Ru1B C10B C16B C18B 43.7(9) . . . . ?
Ru1B C10B C16B C17C -170.7(9) . . . . ?
Ru1B C10B C16B C18C 62.3(13) . . . . ?
Ru1B C11B C12B C13B -50.7(2) . . . . ?
Ru1B C12B C13B C14B -52.7(2) . . . . ?
Ru1B C12B C13B C19B 123.5(2) . . . . ?
Ru1B C13B C14B C15B -54.0(2) . . . . ?
Ru1B C14B C15B C10B -55.3(2) . . . . ?
N007 C7B C8B S1B -1.4(3) . . . . ?
C1B C2B C3B C4B 2.2(4) . . . . ?
C1B C2B C3B C20B -176.2(2) . . . . ?
C1B C6B C7B N007 -4.8(3) . . . . ?
C1B C6B C7B C8B 174.8(3) . . . . ?
C2B C1B C6B C5B 2.2(4) . . . . ?
C2B C1B C6B C7B -179.7(2) . . . . ?
C2B C3B C4B C5B 0.1(4) . . . . ?
C3B C4B C5B C6B -1.2(4) . . . . ?
C4B C5B C6B C1B 0.0(4) . . . . ?
C4B C5B C6B C7B -178.0(2) . . . . ?
C5B C6B C7B N007 173.3(2) . . . . ?
C5B C6B C7B C8B -7.1(4) . . . . ?
C6B C1B C2B C3B -3.3(4) . . . . ?
C6B C7B C8B S1B 179.0(2) . . . . ?
C7B N007 C9B S1B -2.0(3) . . . . ?
C8B S1B C9B N007 1.0(2) . . . . ?
C9B S1B C8B C7B 0.25(19) . . . . ?
C9B N007 C7B C6B -178.1(2) . . . . ?
C9B N007 C7B C8B 2.2(3) . . . . ?
C10B C11B C12B Ru1B 56.4(2) . . . . ?
C10B C11B C12B C13B 5.7(4) . . . . ?
C11B C10B C15B Ru1B -54.0(2) . . . . ?
C11B C10B C15B C14B 1.2(4) . . . . ?
C11B C10B C16B C17B -104.7(10) . . . . ?
C11B C10B C16B C18B 133.3(9) . . . . ?
C11B C10B C16B C17C -81.2(9) . . . . ?
C11B C10B C16B C18C 151.8(13) . . . . ?
C11B C12B C13B Ru1B 49.0(2) . . . . ?
C11B C12B C13B C14B -3.6(4) . . . . ?
C11B C12B C13B C19B 172.5(2) . . . . ?
C12B C13B C14B Ru1B 54.6(2) . . . . ?
C12B C13B C14B C15B 0.7(4) . . . . ?
C13B C14B C15B Ru1B 55.8(2) . . . . ?
C13B C14B C15B C10B 0.5(4) . . . . ?
C15B C10B C11B Ru1B 53.7(2) . . . . ?
C15B C10B C11B C12B -4.3(4) . . . . ?
C15B C10B C16B C17B 72.8(10) . . . . ?
C15B C10B C16B C18B -49.1(9) . . . . ?
C15B C10B C16B C17C 96.4(9) . . . . ?
C15B C10B C16B C18C -30.6(13) . . . . ?
C16B C10B C11B Ru1B -128.5(2) . . . . ?
C16B C10B C11B C12B 173.4(2) . . . . ?
C16B C10B C15B Ru1B 128.3(2) . . . . ?
C16B C10B C15B C14B -176.5(2) . . . . ?
C19B C13B C14B Ru1B -121.6(2) . . . . ?
C19B C13B C14B C15B -175.6(2) . . . . ?
C20B C3B C4B C5B 178.5(3) . . . . ?
